data_4062239
loop_
_publ_author_name
'Iravani, Effat'
'Neum\"uller, Bernhard'

_publ_section_title
;
 Trimerization of Phenylacetonitrile. InMe~3~ as a Base for C-H Acidic Nitriles
;
_journal_issue 20
_journal_name_full Organometallics
_journal_page_first 4129
_journal_page_last 4135
_journal_paper_doi 10.1021/om0303956
_journal_volume 22
_journal_year 2003
_chemical_formula_moiety '[Me~2~(THF)InNCCPh~2~]~2~'
_chemical_formula_sum 'C40 H48 In2 N2 O2'
_chemical_formula_weight 818.44
_space_group_IT_number 2
_symmetry_cell_setting triclinic
_symmetry_space_group_name_Hall '-P 1'
_symmetry_space_group_name_H-M 'P -1'
_cell_angle_alpha 75.30(1)
_cell_angle_beta 73.56(1)
_cell_angle_gamma 83.82(1)
_cell_formula_units_Z 4
_cell_length_a 10.288(1)
_cell_length_b 12.973(2)
_cell_length_c 15.105(2)
_cell_measurement_temperature 123(2)
_cell_volume 1868.9(4)
_diffrn_ambient_temperature 123(2)
_exptl_crystal_density_diffrn 1.454
_cod_database_code 4062239

loop_
_symmetry_equiv_pos_as_xyz
'x, y, z'
'-x, -y, -z'

loop_
_atom_site_label
_atom_site_type_symbol
_atom_site_fract_x
_atom_site_fract_y
_atom_site_fract_z
_atom_site_U_iso_or_equiv
_atom_site_adp_type
_atom_site_occupancy
_atom_site_symmetry_multiplicity
_atom_site_calc_flag
_atom_site_refinement_flags
_atom_site_disorder_assembly
_atom_site_disorder_group
In1 In -0.51500(3) 0.64978(2) 0.477080(16) 0.03988(11) Uani 1 1 d . . .
In2 In 0.14931(3) 0.079513(19) 0.473859(16) 0.03841(11) Uani 1 1 d . . .
N1 N -0.3985(3) 0.5178(2) 0.4123(2) 0.0424(7) Uani 1 1 d . . .
C1 C -0.3090(4) 0.5234(3) 0.3416(2) 0.0397(8) Uani 1 1 d . . .
C2 C -0.2059(4) 0.5290(3) 0.2613(3) 0.0418(8) Uani 1 1 d . . .
C3 C -0.2462(4) 0.5502(3) 0.1716(2) 0.0390(8) Uani 1 1 d . . .
C4 C -0.3710(4) 0.5186(3) 0.1704(3) 0.0462(9) Uani 1 1 d . . .
H41 H -0.4268 0.4772 0.2269 0.069(2) Uiso 1 1 calc R . .
C5 C -0.4153(5) 0.5462(3) 0.0891(3) 0.0522(10) Uani 1 1 d . . .
H51 H -0.5013 0.5244 0.0906 0.069(2) Uiso 1 1 calc R . .
C6 C -0.3362(5) 0.6050(3) 0.0060(3) 0.0534(10) Uani 1 1 d . . .
H61 H -0.3676 0.6246 -0.0496 0.069(2) Uiso 1 1 calc R . .
C7 C -0.2102(5) 0.6354(3) 0.0041(3) 0.0511(10) Uani 1 1 d . . .
H71 H -0.1542 0.6748 -0.0535 0.069(2) Uiso 1 1 calc R . .
C8 C -0.1652(4) 0.6086(3) 0.0858(3) 0.0457(9) Uani 1 1 d . . .
H81 H -0.0787 0.6301 0.0836 0.069(2) Uiso 1 1 calc R . .
C9 C -0.0676(4) 0.5224(3) 0.2704(3) 0.0415(8) Uani 1 1 d . . .
C10 C -0.0424(4) 0.5415(3) 0.3521(3) 0.0457(8) Uani 1 1 d . . .
H101 H -0.1160 0.5610 0.3999 0.069(2) Uiso 1 1 calc R . .
C11 C 0.0866(4) 0.5325(3) 0.3636(3) 0.0520(10) Uani 1 1 d . . .
H111 H 0.1003 0.5440 0.4199 0.069(2) Uiso 1 1 calc R . .
C12 C 0.1970(5) 0.5068(3) 0.2938(3) 0.0542(10) Uani 1 1 d . . .
H121 H 0.2864 0.5029 0.3010 0.069(2) Uiso 1 1 calc R . .
C13 C 0.1744(5) 0.4872(3) 0.2145(3) 0.0546(10) Uani 1 1 d . . .
H131 H 0.2491 0.4679 0.1672 0.069(2) Uiso 1 1 calc R . .
C14 C 0.0454(4) 0.4948(3) 0.2017(3) 0.0472(9) Uani 1 1 d . . .
H141 H 0.0332 0.4812 0.1457 0.069(2) Uiso 1 1 calc R . .
C15 C -0.4178(5) 0.6953(4) 0.5678(3) 0.0589(11) Uani 1 1 d . . .
H151 H -0.4065 0.7726 0.5486 0.069(2) Uiso 1 1 calc R . .
H152 H -0.3287 0.6584 0.5629 0.069(2) Uiso 1 1 calc R . .
H153 H -0.4736 0.6760 0.6335 0.069(2) Uiso 1 1 calc R . .
C16 C -0.6910(4) 0.6903(4) 0.4272(3) 0.0557(10) Uani 1 1 d . . .
H161 H -0.7714 0.6669 0.4793 0.069(2) Uiso 1 1 calc R . .
H162 H -0.6850 0.6550 0.3759 0.069(2) Uiso 1 1 calc R . .
H163 H -0.6980 0.7678 0.4032 0.069(2) Uiso 1 1 calc R . .
O1 O -0.3819(3) 0.7723(2) 0.33683(18) 0.0480(6) Uani 1 1 d . . .
C17 C -0.4063(4) 0.7869(3) 0.2444(3) 0.0473(9) Uani 1 1 d . . .
H171 H -0.4922 0.8285 0.2420 0.069(2) Uiso 1 1 calc R . .
H172 H -0.4124 0.7170 0.2310 0.069(2) Uiso 1 1 calc R . .
C18 C -0.2885(5) 0.8460(3) 0.1729(3) 0.0561(11) Uani 1 1 d . . .
H181 H -0.3092 0.9238 0.1587 0.069(2) Uiso 1 1 calc R . .
H182 H -0.2647 0.8215 0.1131 0.069(2) Uiso 1 1 calc R . .
C19 C -0.1743(5) 0.8183(4) 0.2219(3) 0.0576(11) Uani 1 1 d . . .
H191 H -0.1278 0.7494 0.2129 0.069(2) Uiso 1 1 calc R . .
H192 H -0.1070 0.8748 0.1984 0.069(2) Uiso 1 1 calc R . .
C20 C -0.2500(5) 0.8117(4) 0.3238(3) 0.0565(10) Uani 1 1 d . . .
H201 H -0.2011 0.7626 0.3665 0.069(2) Uiso 1 1 calc R . .
H202 H -0.2593 0.8830 0.3381 0.069(2) Uiso 1 1 calc R . .
N2 N 0.0456(3) -0.0029(2) 0.4005(2) 0.0391(6) Uani 1 1 d . . .
C21 C 0.0628(4) 0.0084(3) 0.3166(3) 0.0386(7) Uani 1 1 d . . .
C22 C 0.0790(4) 0.0227(3) 0.2225(2) 0.0394(8) Uani 1 1 d . . .
C23 C 0.1777(4) -0.0494(3) 0.1715(2) 0.0388(7) Uani 1 1 d . . .
C24 C 0.1908(4) -0.1578(3) 0.2138(3) 0.0449(8) Uani 1 1 d . . .
H241 H 0.1333 -0.1863 0.2748 0.069(2) Uiso 1 1 calc R . .
C25 C 0.2866(5) -0.2242(3) 0.1681(3) 0.0516(10) Uani 1 1 d . . .
H251 H 0.2945 -0.2976 0.1981 0.069(2) Uiso 1 1 calc R . .
C26 C 0.3702(5) -0.1839(3) 0.0792(3) 0.0517(10) Uani 1 1 d . . .
H261 H 0.4357 -0.2295 0.0480 0.069(2) Uiso 1 1 calc R . .
C27 C 0.3586(4) -0.0768(3) 0.0354(3) 0.0514(10) Uani 1 1 d . . .
H271 H 0.4150 -0.0492 -0.0263 0.069(2) Uiso 1 1 calc R . .
C28 C 0.2648(4) -0.0106(3) 0.0818(3) 0.0452(8) Uani 1 1 d . . .
H281 H 0.2593 0.0631 0.0522 0.069(2) Uiso 1 1 calc R . .
C29 C -0.0004(4) 0.1097(3) 0.1749(2) 0.0402(8) Uani 1 1 d . . .
C30 C -0.0576(4) 0.1951(3) 0.2161(3) 0.0458(8) Uani 1 1 d . . .
H301 H -0.0427 0.1982 0.2746 0.069(2) Uiso 1 1 calc R . .
C31 C -0.1354(4) 0.2748(3) 0.1730(3) 0.0508(9) Uani 1 1 d . . .
H311 H -0.1741 0.3313 0.2029 0.069(2) Uiso 1 1 calc R . .
C32 C -0.1579(4) 0.2739(3) 0.0867(3) 0.0530(10) Uani 1 1 d . . .
H321 H -0.2115 0.3288 0.0573 0.069(2) Uiso 1 1 calc R . .
C33 C -0.0996(4) 0.1902(3) 0.0446(3) 0.0494(9) Uani 1 1 d . . .
H331 H -0.1124 0.1884 -0.0148 0.069(2) Uiso 1 1 calc R . .
C34 C -0.0235(4) 0.1097(3) 0.0880(3) 0.0448(8) Uani 1 1 d . . .
H341 H 0.0141 0.0530 0.0583 0.069(2) Uiso 1 1 calc R . .
C35 C 0.0611(5) 0.2380(3) 0.4572(3) 0.0533(10) Uani 1 1 d . . .
H351 H 0.0238 0.2541 0.5197 0.069(2) Uiso 1 1 calc R . .
H352 H -0.0117 0.2436 0.4259 0.069(2) Uiso 1 1 calc R . .
H353 H 0.1307 0.2888 0.4183 0.069(2) Uiso 1 1 calc R . .
C36 C 0.2886(4) -0.0309(3) 0.5349(3) 0.0520(10) Uani 1 1 d . . .
H361 H 0.3763 0.0021 0.5182 0.069(2) Uiso 1 1 calc R . .
H362 H 0.3004 -0.0952 0.5102 0.069(2) Uiso 1 1 calc R . .
H363 H 0.2528 -0.0500 0.6041 0.069(2) Uiso 1 1 calc R . .
O2 O 0.3213(3) 0.1139(2) 0.32029(19) 0.0483(6) Uani 1 1 d . . .
C37 C 0.4365(5) 0.0464(3) 0.2882(3) 0.0559(10) Uani 1 1 d . . .
H371 H 0.4192 0.0083 0.2438 0.069(2) Uiso 1 1 calc R . .
H372 H 0.4585 -0.0065 0.3425 0.069(2) Uiso 1 1 calc R . .
C38 C 0.5488(5) 0.1220(4) 0.2391(3) 0.0573(11) Uani 1 1 d . . .
H381 H 0.6207 0.0918 0.1924 0.069(2) Uiso 1 1 calc R . .
H382 H 0.5893 0.1399 0.2852 0.069(2) Uiso 1 1 calc R . .
C39 C 0.4777(5) 0.2188(4) 0.1903(3) 0.0554(10) Uani 1 1 d . . .
H391 H 0.4903 0.2187 0.1229 0.069(2) Uiso 1 1 calc R . .
H392 H 0.5133 0.2854 0.1933 0.069(2) Uiso 1 1 calc R . .
C40 C 0.3282(4) 0.2092(3) 0.2450(3) 0.0504(9) Uani 1 1 d . . .
H401 H 0.2947 0.2725 0.2715 0.069(2) Uiso 1 1 calc R . .
H402 H 0.2726 0.2031 0.2029 0.069(2) Uiso 1 1 calc R . .

loop_
_atom_site_aniso_label
_atom_site_aniso_U_11
_atom_site_aniso_U_22
_atom_site_aniso_U_33
_atom_site_aniso_U_23
_atom_site_aniso_U_13
_atom_site_aniso_U_12
In1 0.04197(18) 0.04060(16) 0.03703(16) -0.00972(11) -0.00930(11) -0.00306(11)
In2 0.03892(17) 0.03822(16) 0.03807(16) -0.00809(10) -0.01028(11) -0.00336(11)
N1 0.0445(18) 0.0435(16) 0.0373(15) -0.0096(13) -0.0066(13) -0.0043(14)
C1 0.043(2) 0.0355(17) 0.0399(18) -0.0090(14) -0.0106(16) -0.0013(15)
C2 0.046(2) 0.0363(17) 0.0394(18) -0.0072(14) -0.0066(16) -0.0028(15)
C3 0.040(2) 0.0368(17) 0.0371(17) -0.0098(14) -0.0050(15) 0.0014(15)
C4 0.047(2) 0.046(2) 0.046(2) -0.0128(16) -0.0100(17) -0.0028(17)
C5 0.053(2) 0.054(2) 0.053(2) -0.0174(19) -0.0164(19) 0.0022(19)
C6 0.063(3) 0.054(2) 0.046(2) -0.0145(18) -0.0194(19) 0.007(2)
C7 0.061(3) 0.047(2) 0.0387(19) -0.0081(16) -0.0052(18) 0.0005(19)
C8 0.050(2) 0.0422(19) 0.0394(18) -0.0079(15) -0.0032(16) -0.0050(17)
C9 0.046(2) 0.0358(17) 0.0386(18) -0.0036(14) -0.0085(15) -0.0032(15)
C10 0.047(2) 0.045(2) 0.0423(19) -0.0076(15) -0.0083(16) -0.0046(17)
C11 0.054(3) 0.047(2) 0.053(2) -0.0040(17) -0.0167(19) -0.0064(18)
C12 0.043(2) 0.046(2) 0.067(3) -0.0024(19) -0.015(2) -0.0025(18)
C13 0.046(2) 0.045(2) 0.067(3) -0.0132(19) -0.008(2) 0.0011(18)
C14 0.046(2) 0.043(2) 0.048(2) -0.0135(16) -0.0022(17) -0.0026(17)
C15 0.081(3) 0.056(2) 0.048(2) -0.0088(18) -0.030(2) -0.015(2)
C16 0.045(2) 0.066(3) 0.056(2) -0.010(2) -0.0170(19) -0.001(2)
O1 0.0536(17) 0.0517(15) 0.0388(13) -0.0058(11) -0.0129(12) -0.0126(13)
C17 0.057(2) 0.043(2) 0.044(2) -0.0100(16) -0.0186(18) 0.0046(18)
C18 0.075(3) 0.044(2) 0.042(2) -0.0007(17) -0.011(2) -0.004(2)
C19 0.057(3) 0.049(2) 0.057(2) -0.0043(19) -0.004(2) -0.013(2)
C20 0.058(3) 0.060(3) 0.053(2) -0.0118(19) -0.015(2) -0.013(2)
N2 0.0433(17) 0.0410(15) 0.0342(14) -0.0082(12) -0.0114(12) -0.0051(13)
C21 0.0352(19) 0.0370(17) 0.0435(19) -0.0089(14) -0.0104(15) -0.0020(14)
C22 0.044(2) 0.0376(17) 0.0366(17) -0.0077(14) -0.0104(15) -0.0041(15)
C23 0.042(2) 0.0410(18) 0.0348(17) -0.0071(14) -0.0130(15) -0.0031(15)
C24 0.050(2) 0.044(2) 0.0382(18) -0.0056(15) -0.0105(16) -0.0029(17)
C25 0.059(3) 0.046(2) 0.049(2) -0.0081(17) -0.0193(19) 0.0071(19)
C26 0.052(2) 0.057(2) 0.049(2) -0.0192(18) -0.0166(18) 0.0103(19)
C27 0.055(3) 0.058(2) 0.0392(19) -0.0123(18) -0.0093(18) -0.003(2)
C28 0.050(2) 0.043(2) 0.0408(19) -0.0079(15) -0.0103(17) -0.0029(17)
C29 0.042(2) 0.0403(18) 0.0370(17) -0.0045(14) -0.0103(15) -0.0085(15)
C30 0.050(2) 0.043(2) 0.044(2) -0.0087(16) -0.0134(17) -0.0034(17)
C31 0.047(2) 0.040(2) 0.060(2) -0.0058(17) -0.0115(19) -0.0025(17)
C32 0.044(2) 0.047(2) 0.060(2) 0.0038(18) -0.0152(19) -0.0028(17)
C33 0.050(2) 0.053(2) 0.044(2) -0.0003(17) -0.0184(17) -0.0082(18)
C34 0.047(2) 0.044(2) 0.0431(19) -0.0061(15) -0.0133(16) -0.0046(16)
C35 0.058(3) 0.041(2) 0.055(2) -0.0087(17) -0.007(2) -0.0042(18)
C36 0.049(2) 0.055(2) 0.052(2) -0.0084(18) -0.0209(19) 0.0083(19)
O2 0.0466(16) 0.0414(14) 0.0475(14) -0.0032(11) -0.0040(12) -0.0018(12)
C37 0.054(3) 0.044(2) 0.062(3) -0.0103(19) -0.009(2) 0.0057(19)
C38 0.047(2) 0.057(3) 0.059(2) -0.008(2) -0.006(2) 0.001(2)
C39 0.056(3) 0.054(2) 0.045(2) -0.0038(18) -0.0029(19) 0.001(2)
C40 0.049(2) 0.046(2) 0.050(2) 0.0012(17) -0.0135(18) -0.0025(18)

loop_
_geom_bond_atom_site_label_1
_geom_bond_atom_site_label_2
_geom_bond_distance
_geom_bond_site_symmetry_2
_geom_bond_publ_flag
In1 C16 2.119(4) . ?
In1 C15 2.130(4) . ?
In1 N1 2.252(3) . ?
In1 O1 2.451(3) . ?
In1 N1 2.459(3) 2_466 ?
In2 C35 2.140(4) . ?
In2 C36 2.142(4) . ?
In2 N2 2.242(3) . ?
In2 N2 2.434(3) 2_556 ?
In2 O2 2.456(3) . ?
N1 C1 1.188(5) . ?
N1 In1 2.459(3) 2_466 ?
C1 C2 1.359(5) . ?
C2 C9 1.459(6) . ?
C2 C3 1.478(5) . ?
C3 C4 1.396(5) . ?
C3 C8 1.406(5) . ?
C4 C5 1.379(6) . ?
C5 C6 1.375(6) . ?
C6 C7 1.385(6) . ?
C7 C8 1.389(6) . ?
C9 C14 1.405(5) . ?
C9 C10 1.414(5) . ?
C10 C11 1.375(6) . ?
C11 C12 1.390(6) . ?
C12 C13 1.370(7) . ?
C13 C14 1.384(6) . ?
O1 C20 1.446(5) . ?
O1 C17 1.450(4) . ?
C17 C18 1.503(6) . ?
C18 C19 1.524(7) . ?
C19 C20 1.501(6) . ?
N2 C21 1.203(5) . ?
N2 In2 2.434(3) 2_556 ?
C21 C22 1.349(5) . ?
C22 C29 1.477(5) . ?
C22 C23 1.488(5) . ?
C23 C28 1.398(5) . ?
C23 C24 1.399(5) . ?
C24 C25 1.387(6) . ?
C25 C26 1.380(6) . ?
C26 C27 1.388(6) . ?
C27 C28 1.381(6) . ?
C29 C34 1.398(5) . ?
C29 C30 1.400(5) . ?
C30 C31 1.381(6) . ?
C31 C32 1.390(6) . ?
C32 C33 1.393(6) . ?
C33 C34 1.378(6) . ?
O2 C37 1.441(5) . ?
O2 C40 1.444(5) . ?
C37 C38 1.495(6) . ?
C38 C39 1.514(6) . ?
C39 C40 1.528(6) . ?
